data_2002536
loop_
_publ_author_name
'Wilkens, J'
'Mueller-Buschbaum, Hk'

_publ_section_title 'Einkristalluntersuchung an Ba3 Ca Ru2 O9'
_journal_name_full 'Journal of Alloys Compd.'
_journal_page_first L31
_journal_page_last L33
_journal_paper_doi 10.1016/0925-8388(91)90071-3
_journal_volume 177
_journal_year 1991
_chemical_formula_structural 'Ba3 Ca Ru2 O9'
_chemical_formula_sum 'Ba3 Ca O9 Ru2'
_chemical_name_systematic 'Tribarium calcium diruthenium(V) oxide'
_space_group_IT_number 194
_symmetry_cell_setting hexagonal
_symmetry_Int_Tables_number 194
_symmetry_space_group_name_Hall '-P 6c 2c'
_symmetry_space_group_name_H-M 'P 63/m m c'
_cell_angle_alpha 90
_cell_angle_beta 90
_cell_angle_gamma 120
_cell_formula_units_Z 2
_cell_length_a 5.891(2)
_cell_length_b 5.891(2)
_cell_length_c 14.571(5)
_cell_volume 437.9
_refine_ls_R_factor_all 0.048
_cod_database_code 2002536

loop_
_symmetry_equiv_pos_as_xyz
x,y,z
-y,x-y,z
y-x,-x,z
-y,-x,z
y-x,y,z
x,x-y,z
-x,-y,-z
y,y-x,-z
x-y,x,-z
y,x,-z
x-y,-y,-z
-x,y-x,-z
-x,-y,1/2+z
y,y-x,1/2+z
x-y,x,1/2+z
y,x,1/2+z
x-y,-y,1/2+z
-x,y-x,1/2+z
x,y,1/2-z
-y,x-y,1/2-z
y-x,-x,1/2-z
-y,-x,1/2-z
y-x,y,1/2-z
x,x-y,1/2-z

loop_
_atom_site_aniso_label
_atom_site_aniso_U_11
_atom_site_aniso_U_12
_atom_site_aniso_U_13
_atom_site_aniso_U_22
_atom_site_aniso_U_23
_atom_site_aniso_U_33
Ba1 0.0068(2) 0.0034(1) 0. 0.0068(2) 0. 0.0057(3)
Ba2 0.0063(1) 0.0032(1) 0. 0.0063(1) 0. 0.0120(3)
Ca1 0.0056(6) 0.0028(3) 0. 0.0056(6) 0. 0.0028(9)
Ru1 0.0012(2) 0.0006(1) 0. 0.0012(2) 0. 0.0013(3)

loop_
_atom_site_label
_atom_site_type_symbol
_atom_site_symmetry_multiplicity
_atom_site_Wyckoff_symbol
_atom_site_fract_x
_atom_site_fract_y
_atom_site_fract_z
_atom_site_occupancy
_atom_site_attached_hydrogens
_atom_site_calc_flag
Ba1 Ba2+ 2 b 0. 0. 0.25 1. 0 d
Ba2 Ba2+ 4 f 0.3333 0.6667 0.09505(5) 1. 0 d
Ca1 Ca2+ 2 a 0. 0. 0. 1. 0 d
Ru1 Ru5+ 4 f 0.3333 0.6667 0.84088(5) 1. 0 d
O1 O2- 6 h 0.5153(6) 0.4847(6) 0.25 1. 0 d
O2 O2- 12 k 0.8208(5) 0.1792(5) 0.0904(3) 1. 0 d

loop_
_atom_type_symbol
_atom_type_oxidation_number
Ba2+ 2.000
Ca2+ 2.000
Ru5+ 5.000
O2- -2.000
